data_9005343
loop_
_publ_author_name
'Koch-Muller M'
'Kahlenberg, V.'
'Bubenick, W.'
'Gottschalk, M.'

_publ_section_title
;
 Crystal-structure refinement of synthetic Fe- and Mg-staurolite by
 Rietveld analysis of X-ray powder-diffraction data
 Sample: Fe-staurolite synthesized at 5 kbar
 Note: These coordinates do not reproduce the reported bond lengths, but
 Koch-Muller tells me that the coordinates are correct, and the reported
 bond lengths were incorrect.
;
_journal_name_full 'European Journal of Mineralogy'
_journal_page_first 453
_journal_page_last 460
_journal_volume 10
_journal_year 1998
_chemical_formula_sum 'Al2.29 Fe0.455 O6 Si0.95'
_chemical_name_mineral Staurolite
_space_group_IT_number 63
_symmetry_space_group_name_Hall '-C 2c 2c'
_symmetry_space_group_name_H-M 'C c m m'
_cell_angle_alpha 90
_cell_angle_beta 90
_cell_angle_gamma 90
_cell_length_a 7.8783
_cell_length_b 16.6172
_cell_length_c 5.6591
_cell_formula_units_Z 8
_cell_volume 740.863
_database_code_amcsd 0006728
_exptl_crystal_density_diffrn 3.763
_exptl_crystal_pressure_history 'synthesized at 5 kbar'
_cod_original_formula_sum 'Fe.455 Al2.29 Si.95 O6'
_cod_database_code 9005343

loop_
_space_group_symop_operation_xyz
x,y,z
1/2+x,1/2+y,z
-x,y,1/2+z
1/2-x,1/2+y,1/2+z
x,-y,1/2-z
1/2+x,1/2-y,1/2-z
x,-y,z
1/2+x,1/2-y,z
-x,y,-z
1/2-x,1/2+y,-z
x,y,1/2-z
1/2+x,1/2+y,1/2-z
-x,-y,1/2+z
1/2-x,1/2-y,1/2+z
-x,-y,-z
1/2-x,1/2-y,-z

loop_
_atom_site_label
_atom_site_fract_x
_atom_site_fract_y
_atom_site_fract_z
_atom_site_occupancy
_atom_site_U_iso_or_equiv
FeT2 0.39520 0.00000 0.25000 0.78000 0.01490
AlT2 0.39520 0.00000 0.25000 0.08000 0.01490
SiT1 0.13070 0.16480 0.25000 0.95000 0.00390
AlT1 0.13070 0.16480 0.25000 0.05000 0.00390
AlM1 0.50000 0.17520 0.00000 0.97000 0.00500
FeM1 0.50000 0.17520 0.00000 0.03000 0.00500
AlM2 0.26960 0.41050 0.25000 0.97000 0.00600
FeM2 0.26960 0.41050 0.25000 0.03000 0.00600
AlM3 0.00000 0.00000 0.00000 0.52000 0.00650
FeM4 0.50000 0.00000 0.00000 0.01000 0.01350
O1 0.24050 0.00000 0.96610 1.00000 0.00960
O2 0.25440 0.16260 0.01380 1.00000 0.00600
O3 0.00000 0.08640 0.25000 1.00000 0.00840
O4 0.02220 0.24430 0.25000 1.00000 0.00590
O5 0.53020 0.09870 0.25000 1.00000 0.00590

loop_
_cod_related_entry_id
_cod_related_entry_database
_cod_related_entry_code
1 AMCSD 0006728
